data_1565161
loop_
_publ_author_name
'Soldevila-Sanmart\'in, Joan'
'Guerrero, Miguel'
'Choquesillo-Lazarte, Duane'
'Giner Planas, Jos\'e'
'Pons, Josefina'

_publ_section_title
;
 Dimeric metallacycles and coordination polymers: Zn(II), Cd(II) and
 Hg(II) complexes of two positional isomers of a flexible N,O-hybrid
 bispyrazole derived ligand
;
_journal_name_full 'Inorganica Chimica Acta'
_journal_page_first 119549
_journal_paper_doi 10.1016/j.ica.2020.119549
_journal_volume 506
_journal_year 2020
_chemical_formula_moiety 'C44 H60 Cd2 Cl4 N8 O4'
_chemical_formula_sum 'C44 H60 Cd2 Cl4 N8 O4'
_chemical_formula_weight 1131.60
_space_group_crystal_system monoclinic
_space_group_IT_number 14
_space_group_name_Hall '-P 2yn'
_space_group_name_H-M_alt 'P 1 21/n 1'
_atom_sites_solution_hydrogens geom
_cell_angle_alpha 90
_cell_angle_beta 97.179(2)
_cell_angle_gamma 90
_cell_formula_units_Z 2
_cell_length_a 9.5328(8)
_cell_length_b 19.3000(16)
_cell_length_c 13.5436(11)
_cell_measurement_reflns_used 9486
_cell_measurement_temperature 100(2)
_cell_measurement_theta_max 34.01
_cell_measurement_theta_min 2.46
_cell_volume 2472.3(4)
_computing_cell_refinement 'SAINT V8.38A (Bruker, 2016)'
_computing_data_reduction 'SAINT V8.38A (Bruker, 2016)'
_computing_molecular_graphics 'Olex2 (Dolomanov et al., 2009)'
_computing_publication_material 'Olex2 (Dolomanov et al., 2009)'
_computing_structure_refinement 'XL (Sheldrick, 2008)'
_computing_structure_solution 'XS (Sheldrick, 2008)'
_diffrn_ambient_temperature 100(2)
_diffrn_measured_fraction_theta_full 0.932
_diffrn_measured_fraction_theta_max 0.932
_diffrn_measurement_device_type synchrotron
_diffrn_measurement_method '\f scans'
_diffrn_radiation_detector 'Dectris PILATUS 6M'
_diffrn_radiation_monochromator 'Si 111'
_diffrn_radiation_probe x-ray
_diffrn_radiation_type synchrotron
_diffrn_radiation_wavelength 0.72929
_diffrn_reflns_av_R_equivalents 0.0646
_diffrn_reflns_av_unetI/netI 0.0565
_diffrn_reflns_Laue_measured_fraction_full 0.932
_diffrn_reflns_Laue_measured_fraction_max 0.932
_diffrn_reflns_limit_h_max 11
_diffrn_reflns_limit_h_min -11
_diffrn_reflns_limit_k_max 23
_diffrn_reflns_limit_k_min -23
_diffrn_reflns_limit_l_max 16
_diffrn_reflns_limit_l_min -16
_diffrn_reflns_number 19112
_diffrn_reflns_point_group_measured_fraction_full 0.932
_diffrn_reflns_point_group_measured_fraction_max 0.932
_diffrn_reflns_theta_full 25.812
_diffrn_reflns_theta_max 25.812
_diffrn_reflns_theta_min 2.461
_exptl_absorpt_coefficient_mu 1.196
_exptl_absorpt_correction_T_max 0.0922
_exptl_absorpt_correction_T_min 0.0385
_exptl_absorpt_correction_type multi-scan
_exptl_absorpt_process_details
;
SADABS-2016/2 (Bruker,2016/2) was used for absorption correction.
wR2(int) was 0.1636 before and 0.1036 after correction.
The Ratio of minimum to maximum transmission is 0.4176.
The \l/2 correction factor is 0.00400.
;
_exptl_crystal_density_diffrn 1.520
_exptl_crystal_description block
_exptl_crystal_F_000 1152
_refine_diff_density_max 1.108
_refine_diff_density_min -0.889
_refine_diff_density_rms 0.163
_refine_ls_extinction_coef .
_refine_ls_extinction_method none
_refine_ls_goodness_of_fit_ref 1.074
_refine_ls_hydrogen_treatment constr
_refine_ls_matrix_type full
_refine_ls_number_parameters 284
_refine_ls_number_reflns 4111
_refine_ls_number_restraints 0
_refine_ls_restrained_S_all 1.074
_refine_ls_R_factor_all 0.0688
_refine_ls_R_factor_gt 0.0672
_refine_ls_shift/su_max 0.001
_refine_ls_shift/su_mean 0.000
_refine_ls_structure_factor_coef Fsqd
_refine_ls_weighting_details 'w=1/[\s^2^(Fo^2^)+(0.1387P)^2^+2.1593P] where P=(Fo^2^+2Fc^2^)/3'
_refine_ls_weighting_scheme calc
_refine_ls_wR_factor_gt 0.1866
_refine_ls_wR_factor_ref 0.1906
_reflns_Friedel_coverage 0.000
_reflns_Friedel_fraction_full .
_reflns_Friedel_fraction_max .
_reflns_number_gt 3963
_reflns_number_total 4111
_reflns_threshold_expression 'I > 2\s(I)'
_cod_data_source_file ICA-2020-506-1195463.cif
_cod_data_source_block js173
_cod_depositor_comments
;
The following automatic conversions were performed:

data item '_exptl_absorpt_correction_type' value 'MULTI-SCAN' was
changed to 'multi-scan' in accordance with the built-in table derived
from the CIF Core dictionary named 'cif_core.dic' version 2.4.5 last
updated on 2014-11-21.

Automatic conversion script
Id: cif_fix_values 8738 2021-04-28 16:35:53Z antanas 
;
_cod_original_sg_symbol_H-M P2(1)/n
_cod_database_code 1565161
_shelx_space_group_comment
;
The symmetry employed for this shelxl refinement is uniquely defined
by the following loop, which should always be used as a source of
symmetry information in preference to the above space-group names.
They are only intended as comments.
;
_olex2_refinement_description
;
1. Fixed Uiso
 At 1.2 times of:
  All C(H) groups, All C(H,H) groups
 At 1.5 times of:
  All C(H,H,H) groups
2.a Secondary CH2 refined with riding coordinates:
 C6(H6A,H6B), C7(H7A,H7B), C8(H8A,H8B), C15(H15A,H15B), C16(H16A,H16B),
 C17(H17A,H17B)
2.b Aromatic/amide H refined with riding coordinates:
 C3(H3), C10(H10), C11(H11), C13(H13), C14(H14), C20(H20)
2.c Idealised Me refined as rotating group:
 C2(H2A,H2B,H2C), C5(H5A,H5B,H5C), C19(H19A,H19B,H19C), C22(H22A,H22B,H22C)
;
_olex2_submission_special_instructions 'No special instructions were received'

loop_
_space_group_symop_operation_xyz
'x, y, z'
'-x+1/2, y+1/2, -z+1/2'
'-x, -y, -z'
'x-1/2, -y-1/2, z-1/2'

loop_
_atom_site_label
_atom_site_type_symbol
_atom_site_fract_x
_atom_site_fract_y
_atom_site_fract_z
_atom_site_U_iso_or_equiv
_atom_site_adp_type
_atom_site_occupancy
_atom_site_site_symmetry_order
_atom_site_calc_flag
_atom_site_refinement_flags_posn
_atom_site_refinement_flags_adp
_atom_site_refinement_flags_occupancy
_atom_site_disorder_assembly
_atom_site_disorder_group
Cd1 Cd 0.78246(3) 0.67852(2) 0.38374(2) 0.0439(2) Uani 1 1 d . . . . .
Cl1 Cl 0.70252(14) 0.78515(6) 0.29974(9) 0.0567(4) Uani 1 1 d . . . . .
Cl2 Cl 1.03523(13) 0.66538(7) 0.42859(10) 0.0570(4) Uani 1 1 d . . . . .
O1 O 0.6162(4) 0.62676(19) 0.0186(2) 0.0593(8) Uani 1 1 d . . . . .
O2 O 0.1658(4) 0.44255(19) 0.2894(3) 0.0640(9) Uani 1 1 d . . . . .
N1 N 0.7358(5) 0.5842(2) 0.2864(3) 0.0524(9) Uani 1 1 d . . . . .
N2 N 0.7915(4) 0.5800(2) 0.1984(3) 0.0553(10) Uani 1 1 d . . . . .
N3 N 0.3384(4) 0.32713(18) 0.4854(3) 0.0474(9) Uani 1 1 d . . . . .
N4 N 0.2883(4) 0.32229(17) 0.3875(3) 0.0473(11) Uani 1 1 d . . . . .
C1 C 0.7120(7) 0.5186(3) 0.3131(4) 0.0656(14) Uani 1 1 d . . . . .
C2 C 0.6527(10) 0.5024(3) 0.4061(5) 0.095(3) Uani 1 1 d . . . . .
H2A H 0.654750 0.544096 0.447571 0.143 Uiso 1 1 calc GR . . . .
H2B H 0.709217 0.465912 0.442260 0.143 Uiso 1 1 calc GR . . . .
H2C H 0.554895 0.486515 0.390140 0.143 Uiso 1 1 calc GR . . . .
C3 C 0.7509(7) 0.4736(3) 0.2422(5) 0.0729(17) Uani 1 1 d . . . . .
H3 H 0.744640 0.424467 0.243106 0.087 Uiso 1 1 calc R . . . .
C4 C 0.8004(6) 0.5137(3) 0.1700(5) 0.0715(16) Uani 1 1 d . . . . .
C5 C 0.8616(8) 0.4936(5) 0.0780(6) 0.099(3) Uani 1 1 d . . . . .
H5A H 0.793451 0.503866 0.019555 0.149 Uiso 1 1 calc GR . . . .
H5B H 0.882648 0.443837 0.079979 0.149 Uiso 1 1 calc GR . . . .
H5C H 0.948834 0.519712 0.074183 0.149 Uiso 1 1 calc GR . . . .
C6 C 0.8125(6) 0.6427(3) 0.1428(4) 0.0624(13) Uani 1 1 d . . . . .
H6A H 0.873308 0.632067 0.090560 0.075 Uiso 1 1 calc R . . . .
H6B H 0.862265 0.677473 0.188187 0.075 Uiso 1 1 calc R . . . .
C7 C 0.6747(7) 0.6731(3) 0.0947(5) 0.0585(13) Uani 1 1 d . . . . .
H7A H 0.608572 0.678989 0.144916 0.070 Uiso 1 1 calc R . . . .
H7B H 0.691444 0.719016 0.065825 0.070 Uiso 1 1 calc R . . . .
C8 C 0.4682(5) 0.6361(3) -0.0037(4) 0.0572(11) Uani 1 1 d . . . . .
H8A H 0.435194 0.612874 -0.067602 0.069 Uiso 1 1 calc R . . . .
H8B H 0.447327 0.686136 -0.011824 0.069 Uiso 1 1 calc R . . . .
C9 C 0.3880(5) 0.6072(2) 0.0764(3) 0.0497(10) Uani 1 1 d . . . . .
C10 C 0.4281(5) 0.5437(2) 0.1188(4) 0.0523(10) Uani 1 1 d . . . . .
H10 H 0.506609 0.519831 0.098113 0.063 Uiso 1 1 calc R . . . .
C11 C 0.3548(5) 0.5145(2) 0.1912(4) 0.0529(10) Uani 1 1 d . . . . .
H11 H 0.384485 0.471234 0.220070 0.063 Uiso 1 1 calc R . . . .
C12 C 0.2397(5) 0.5479(2) 0.2212(3) 0.0503(10) Uani 1 1 d . . . . .
C13 C 0.2002(5) 0.6115(2) 0.1797(4) 0.0555(11) Uani 1 1 d . . . . .
H13 H 0.122082 0.635393 0.200962 0.067 Uiso 1 1 calc R . . . .
C14 C 0.2718(6) 0.6409(3) 0.1084(4) 0.0577(11) Uani 1 1 d . . . . .
H14 H 0.242213 0.684420 0.080574 0.069 Uiso 1 1 calc R . . . .
C15 C 0.1596(6) 0.5152(3) 0.2975(4) 0.0589(12) Uani 1 1 d . . . . .
H15A H 0.201154 0.529766 0.365014 0.071 Uiso 1 1 calc R . . . .
H15B H 0.059792 0.530705 0.287142 0.071 Uiso 1 1 calc R . . . .
C16 C 0.0949(5) 0.4056(3) 0.3588(4) 0.0604(12) Uani 1 1 d . . . . .
H16A H -0.008769 0.409561 0.341062 0.072 Uiso 1 1 calc R . . . .
H16B H 0.120309 0.424642 0.426480 0.072 Uiso 1 1 calc R . . . .
C17 C 0.1393(7) 0.3312(3) 0.3556(4) 0.0570(13) Uani 1 1 d . . . . .
H17A H 0.084724 0.303534 0.399132 0.068 Uiso 1 1 calc R . . . .
H17B H 0.117015 0.313537 0.286836 0.068 Uiso 1 1 calc R . . . .
C18 C 0.3975(7) 0.3166(2) 0.3328(4) 0.0583(14) Uani 1 1 d . . . . .
C19 C 0.3757(9) 0.3099(4) 0.2231(5) 0.0784(18) Uani 1 1 d . . . . .
H19A H 0.341477 0.263163 0.204909 0.118 Uiso 1 1 calc GR . . . .
H19B H 0.465404 0.317992 0.196637 0.118 Uiso 1 1 calc GR . . . .
H19C H 0.305780 0.344077 0.195021 0.118 Uiso 1 1 calc GR . . . .
C20 C 0.5182(7) 0.3166(2) 0.3969(5) 0.0638(15) Uani 1 1 d . . . . .
H20 H 0.611650 0.312769 0.379904 0.077 Uiso 1 1 calc R . . . .
C21 C 0.4800(6) 0.3231(2) 0.4923(5) 0.0596(14) Uani 1 1 d . . . . .
C22 C 0.5681(7) 0.3256(4) 0.5891(6) 0.080(2) Uani 1 1 d . . . . .
H22A H 0.547886 0.368187 0.624035 0.120 Uiso 1 1 calc GR . . . .
H22B H 0.668136 0.324813 0.579026 0.120 Uiso 1 1 calc GR . . . .
H22C H 0.547228 0.285343 0.628966 0.120 Uiso 1 1 calc GR . . . .

loop_
_atom_site_aniso_label
_atom_site_aniso_U_11
_atom_site_aniso_U_22
_atom_site_aniso_U_33
_atom_site_aniso_U_23
_atom_site_aniso_U_13
_atom_site_aniso_U_12
Cd1 0.0563(3) 0.0371(3) 0.0397(3) -0.00173(9) 0.01070(18) -0.00357(10)
Cl1 0.0736(8) 0.0370(6) 0.0591(7) 0.0039(4) 0.0063(5) -0.0017(5)
Cl2 0.0532(7) 0.0578(6) 0.0641(8) -0.0041(5) 0.0229(5) -0.0022(5)
O1 0.072(2) 0.063(2) 0.0438(17) -0.0017(15) 0.0083(15) -0.0081(16)
O2 0.081(2) 0.055(2) 0.061(2) 0.0100(16) 0.0248(17) -0.0026(17)
N1 0.072(2) 0.0393(19) 0.044(2) -0.0019(15) -0.0008(17) -0.0020(17)
N2 0.058(2) 0.058(2) 0.049(2) -0.0129(18) 0.0024(17) 0.0057(18)
N3 0.051(2) 0.044(2) 0.049(2) -0.0002(14) 0.0133(17) -0.0022(14)
N4 0.063(3) 0.034(2) 0.048(3) -0.0020(12) 0.021(2) -0.0044(13)
C1 0.093(4) 0.040(2) 0.057(3) 0.001(2) -0.020(3) -0.003(2)
C2 0.167(8) 0.052(3) 0.059(3) 0.012(3) -0.013(4) -0.037(4)
C3 0.084(4) 0.040(2) 0.085(4) -0.015(3) -0.026(3) 0.010(2)
C4 0.061(3) 0.067(3) 0.081(4) -0.036(3) -0.012(3) 0.009(2)
C5 0.076(4) 0.117(6) 0.106(5) -0.065(5) 0.017(4) -0.004(4)
C6 0.065(3) 0.073(4) 0.052(3) -0.012(2) 0.014(2) -0.014(2)
C7 0.076(3) 0.051(3) 0.048(3) 0.0030(19) 0.007(3) -0.014(2)
C8 0.068(3) 0.054(3) 0.048(2) 0.005(2) 0.002(2) -0.006(2)
C9 0.062(3) 0.040(2) 0.045(2) 0.0033(17) 0.0007(18) -0.0024(18)
C10 0.060(2) 0.044(2) 0.054(2) 0.0075(19) 0.011(2) 0.0024(19)
C11 0.058(2) 0.043(2) 0.057(3) 0.0108(19) 0.005(2) 0.0034(19)
C12 0.057(2) 0.049(2) 0.044(2) -0.0013(18) 0.0024(18) -0.0025(19)
C13 0.060(3) 0.045(2) 0.063(3) -0.002(2) 0.010(2) 0.0026(19)
C14 0.069(3) 0.039(2) 0.063(3) 0.003(2) 0.001(2) 0.001(2)
C15 0.062(3) 0.057(3) 0.058(3) 0.004(2) 0.009(2) 0.000(2)
C16 0.060(3) 0.072(3) 0.050(2) 0.017(2) 0.010(2) -0.001(2)
C17 0.074(3) 0.060(3) 0.036(2) 0.0039(19) 0.005(2) -0.015(2)
C18 0.090(4) 0.037(2) 0.055(3) -0.0024(18) 0.035(3) -0.002(2)
C19 0.114(5) 0.066(3) 0.062(4) -0.010(3) 0.041(4) -0.005(3)
C20 0.067(3) 0.047(3) 0.085(4) 0.005(2) 0.038(3) 0.004(2)
C21 0.057(3) 0.045(3) 0.081(4) 0.008(2) 0.024(3) 0.0006(18)
C22 0.056(3) 0.090(5) 0.091(5) 0.013(3) 0.002(3) -0.011(3)

loop_
_atom_type_symbol
_atom_type_description
_atom_type_scat_dispersion_real
_atom_type_scat_dispersion_imag
_atom_type_scat_source
C C 0.0037 0.0017 'International Tables Vol C Tables 4.2.6.8 and 6.1.1.4'
H H 0.0000 0.0000 'International Tables Vol C Tables 4.2.6.8 and 6.1.1.4'
Cd Cd -0.7547 1.2858 'International Tables Vol C Tables 4.2.6.8 and 6.1.1.4'
Cl Cl 0.1547 0.1686 'International Tables Vol C Tables 4.2.6.8 and 6.1.1.4'
N N 0.0070 0.0034 'International Tables Vol C Tables 4.2.6.8 and 6.1.1.4'
O O 0.0123 0.0065 'International Tables Vol C Tables 4.2.6.8 and 6.1.1.4'

loop_
_geom_angle_atom_site_label_1
_geom_angle_atom_site_label_2
_geom_angle_atom_site_label_3
_geom_angle
_geom_angle_site_symmetry_1
_geom_angle_site_symmetry_3
Cl2 Cd1 Cl1 116.75(4) . .
N1 Cd1 Cl1 112.48(11) . .
N1 Cd1 Cl2 100.31(11) . .
N3 Cd1 Cl1 104.50(10) 3_666 .
N3 Cd1 Cl2 113.04(12) 3_666 .
N3 Cd1 N1 109.88(15) 3_666 .
C8 O1 C7 111.4(4) . .
C15 O2 C16 114.9(4) . .
N2 N1 Cd1 119.2(3) . .
C1 N1 Cd1 129.1(3) . .
C1 N1 N2 106.0(4) . .
N1 N2 C6 119.8(4) . .
C4 N2 N1 110.6(5) . .
C4 N2 C6 128.9(5) . .
N4 N3 Cd1 128.3(3) . 3_666
C21 N3 Cd1 123.8(4) . 3_666
C21 N3 N4 106.9(4) . .
N3 N4 C17 119.9(4) . .
C18 N4 N3 109.9(5) . .
C18 N4 C17 129.8(5) . .
N1 C1 C2 121.6(5) . .
N1 C1 C3 109.7(6) . .
C3 C1 C2 128.7(5) . .
C1 C2 H2A 109.5 . .
C1 C2 H2B 109.5 . .
C1 C2 H2C 109.5 . .
H2A C2 H2B 109.5 . .
H2A C2 H2C 109.5 . .
H2B C2 H2C 109.5 . .
C1 C3 H3 126.7 . .
C4 C3 C1 106.6(5) . .
C4 C3 H3 126.7 . .
N2 C4 C3 107.0(5) . .
N2 C4 C5 122.2(7) . .
C3 C4 C5 130.7(6) . .
C4 C5 H5A 109.5 . .
C4 C5 H5B 109.5 . .
C4 C5 H5C 109.5 . .
H5A C5 H5B 109.5 . .
H5A C5 H5C 109.5 . .
H5B C5 H5C 109.5 . .
N2 C6 H6A 109.2 . .
N2 C6 H6B 109.2 . .
N2 C6 C7 112.2(4) . .
H6A C6 H6B 107.9 . .
C7 C6 H6A 109.2 . .
C7 C6 H6B 109.2 . .
O1 C7 C6 108.0(5) . .
O1 C7 H7A 110.1 . .
O1 C7 H7B 110.1 . .
C6 C7 H7A 110.1 . .
C6 C7 H7B 110.1 . .
H7A C7 H7B 108.4 . .
O1 C8 H8A 109.1 . .
O1 C8 H8B 109.1 . .
O1 C8 C9 112.3(4) . .
H8A C8 H8B 107.9 . .
C9 C8 H8A 109.1 . .
C9 C8 H8B 109.1 . .
C10 C9 C8 119.0(4) . .
C10 C9 C14 118.1(4) . .
C14 C9 C8 122.9(4) . .
C9 C10 H10 119.6 . .
C9 C10 C11 120.8(5) . .
C11 C10 H10 119.6 . .
C10 C11 H11 119.8 . .
C12 C11 C10 120.5(4) . .
C12 C11 H11 119.8 . .
C11 C12 C13 118.8(4) . .
C11 C12 C15 120.0(4) . .
C13 C12 C15 121.1(5) . .
C12 C13 H13 119.4 . .
C14 C13 C12 121.2(5) . .
C14 C13 H13 119.4 . .
C9 C14 H14 119.7 . .
C13 C14 C9 120.6(4) . .
C13 C14 H14 119.7 . .
O2 C15 C12 109.5(4) . .
O2 C15 H15A 109.8 . .
O2 C15 H15B 109.8 . .
C12 C15 H15A 109.8 . .
C12 C15 H15B 109.8 . .
H15A C15 H15B 108.2 . .
O2 C16 H16A 110.2 . .
O2 C16 H16B 110.2 . .
O2 C16 C17 107.7(4) . .
H16A C16 H16B 108.5 . .
C17 C16 H16A 110.2 . .
C17 C16 H16B 110.2 . .
N4 C17 C16 112.2(4) . .
N4 C17 H17A 109.2 . .
N4 C17 H17B 109.2 . .
C16 C17 H17A 109.2 . .
C16 C17 H17B 109.2 . .
H17A C17 H17B 107.9 . .
N4 C18 C19 122.3(6) . .
C20 C18 N4 107.5(5) . .
C20 C18 C19 130.2(6) . .
C18 C19 H19A 109.5 . .
C18 C19 H19B 109.5 . .
C18 C19 H19C 109.5 . .
H19A C19 H19B 109.5 . .
H19A C19 H19C 109.5 . .
H19B C19 H19C 109.5 . .
C18 C20 H20 126.4 . .
C18 C20 C21 107.1(5) . .
C21 C20 H20 126.4 . .
N3 C21 C20 108.6(6) . .
N3 C21 C22 121.2(6) . .
C20 C21 C22 130.2(6) . .
C21 C22 H22A 109.5 . .
C21 C22 H22B 109.5 . .
C21 C22 H22C 109.5 . .
H22A C22 H22B 109.5 . .
H22A C22 H22C 109.5 . .
H22B C22 H22C 109.5 . .

loop_
_geom_bond_atom_site_label_1
_geom_bond_atom_site_label_2
_geom_bond_distance
_geom_bond_site_symmetry_2
Cd1 Cl1 2.4277(12) .
Cd1 Cl2 2.4236(13) .
Cd1 N1 2.258(4) .
Cd1 N3 2.234(4) 3_666
O1 C7 1.425(7) .
O1 C8 1.417(7) .
O2 C15 1.409(7) .
O2 C16 1.417(6) .
N1 N2 1.367(6) .
N1 C1 1.345(7) .
N2 C4 1.342(7) .
N2 C6 1.453(8) .
N3 N4 1.355(6) .
N3 C21 1.343(7) .
N4 C17 1.443(8) .
N4 C18 1.355(7) .
C1 C2 1.476(10) .
C1 C3 1.379(9) .
C2 H2A 0.9800 .
C2 H2B 0.9800 .
C2 H2C 0.9800 .
C3 H3 0.9500 .
C3 C4 1.377(10) .
C4 C5 1.491(9) .
C5 H5A 0.9800 .
C5 H5B 0.9800 .
C5 H5C 0.9800 .
C6 H6A 0.9900 .
C6 H6B 0.9900 .
C6 C7 1.509(9) .
C7 H7A 0.9900 .
C7 H7B 0.9900 .
C8 H8A 0.9900 .
C8 H8B 0.9900 .
C8 C9 1.510(7) .
C9 C10 1.386(6) .
C9 C14 1.399(7) .
C10 H10 0.9500 .
C10 C11 1.392(7) .
C11 H11 0.9500 .
C11 C12 1.377(7) .
C12 C13 1.384(7) .
C12 C15 1.499(7) .
C13 H13 0.9500 .
C13 C14 1.372(8) .
C14 H14 0.9500 .
C15 H15A 0.9900 .
C15 H15B 0.9900 .
C16 H16A 0.9900 .
C16 H16B 0.9900 .
C16 C17 1.498(8) .
C17 H17A 0.9900 .
C17 H17B 0.9900 .
C18 C19 1.481(9) .
C18 C20 1.352(10) .
C19 H19A 0.9800 .
C19 H19B 0.9800 .
C19 H19C 0.9800 .
C20 H20 0.9500 .
C20 C21 1.391(9) .
C21 C22 1.468(11) .
C22 H22A 0.9800 .
C22 H22B 0.9800 .
C22 H22C 0.9800 .
